data_9001621
loop_
_publ_author_name
'Fischer, R. X.'
'Schneider, H.'
'Schmucker, M.'

_publ_section_title
;
 Crystal structure of Al-rich mullite
;
_journal_name_full 'American Mineralogist'
_journal_page_first 983
_journal_page_last 990
_journal_volume 79
_journal_year 1994
_chemical_formula_sum 'Al2.826 O4.588 Si0.174'
_chemical_name_mineral Mullite
_space_group_IT_number 55
_symmetry_space_group_name_Hall '-P 2 2ab'
_symmetry_space_group_name_H-M 'P b a m'
_cell_angle_alpha 90
_cell_angle_beta 90
_cell_angle_gamma 90
_cell_formula_units_Z 2
_cell_length_a 7.7391
_cell_length_b 7.6108
_cell_length_c 2.9180
_cell_volume 171.872
_database_code_amcsd 0001673
_exptl_crystal_density_diffrn 2.986
_cod_original_formula_sum 'Al2.826 Si.174 O4.588'
_cod_database_code 9001621

loop_
_space_group_symop_operation_xyz
x,y,z
1/2+x,1/2-y,z
1/2-x,1/2+y,-z
1/2-x,1/2+y,z
1/2+x,1/2-y,-z
x,y,-z
-x,-y,z
-x,-y,-z

loop_
_atom_site_label
_atom_site_fract_x
_atom_site_fract_y
_atom_site_fract_z
_atom_site_occupancy
_atom_site_U_iso_or_equiv
_atom_site_type_symbol
_atom_site_attached_hydrogens
Al 0.00000 0.00000 0.00000 1.00000 0.02444 Al 0
AlT 0.14790 0.33170 0.50000 0.50000 0.00203 Al 0
SiT 0.14790 0.33170 0.50000 0.08700 0.00203 Si 0
Al* 0.25900 0.22030 0.50000 0.29400 0.00633 Al 0
Al** 0.33500 0.10300 0.50000 0.11900 0.03800 Al 0
Oab 0.35390 0.42090 0.50000 1.00000 0.02406 O 0
Oc 0.47000 0.02800 0.50000 0.29400 0.05319 O 0
Od 0.13360 0.21640 0.00000 1.00000 0.03673 O 0

loop_
_cod_changelog_entry_id
_cod_changelog_entry_author
_cod_changelog_entry_date
_cod_changelog_entry_text
1
;cod-tools version 3.8.0
Id: cif_guess_AMCSD_atom_types 9581 2023-05-17 12:35:41Z saulius
;
2023-05-18T11:36:47+03:00
;Derived atom types and hydrogen counts
from atom names that follow the AMCSD naming convention
(Wat == water, O-H == hydroxyl).
;

loop_
_cod_related_entry_id
_cod_related_entry_database
_cod_related_entry_code
1 AMCSD 0001673
